data_7200330
loop_
_publ_author_name
'Xu, Guan-Cheng'
'Hua, Qin'
'Okamura, Taka-aki'
'Bai, Zheng-Shuai'
'Ding, Yu-Jie'
'Huang, Yong-Qing'
'Liu, Guang-Xiang'
'Sun, Wei-Yin'
'Ueyama, Norikazu'

_publ_section_title
;
 Cadmium(ii) coordination polymers with flexible tetradentate ligand
 1,2,4,5-tetrakis(imidazol-1-ylmethyl)benzene: anion effect and
 reversible anion exchange property
;
_journal_issue 2
_journal_name_full CrystEngComm
_journal_page_first 261
_journal_paper_doi 10.1039/b813220h
_journal_volume 11
_journal_year 2009
_chemical_formula_moiety 'C22 H36 Cd2 N8 O15 S2 '
_chemical_formula_sum 'C22 H36 Cd2 N8 O15 S2'
_chemical_formula_weight 941.51
_chemical_name_common (Cd2(OH2)3(OSO3)2(L))-4(H2O)
_chemical_name_systematic
;
[Cd2(OH2)3(OSO3)2(L)]-4(H2O)
;
_space_group_IT_number 96
_symmetry_cell_setting tetragonal
_symmetry_Int_Tables_number 96
_symmetry_space_group_name_Hall 'P 4nw 2abw'
_symmetry_space_group_name_H-M 'P 43 21 2'
_atom_sites_solution_hydrogens geom
_atom_sites_solution_primary direct
_atom_sites_solution_secondary difmap
_audit_creation_date 'Sun Aug 19 15:11:51 2007'
_audit_creation_method SHELXL-97
_cell_angle_alpha 90.00
_cell_angle_beta 90.00
_cell_angle_gamma 90.00
_cell_formula_units_Z 4
_cell_length_a 10.116(2)
_cell_length_b 10.116(2)
_cell_length_c 31.186(5)
_cell_measurement_reflns_used 23852
_cell_measurement_temperature 200
_cell_measurement_theta_max 27.5
_cell_measurement_theta_min 3.1
_cell_volume 3191.4(10)
_computing_structure_refinement 'SHELXL-97 (Sheldrick, 1997)'
_computing_structure_solution 'SIR92 (Altomare et al., 1994)'
_diffrn_ambient_temperature 200
_diffrn_detector_area_resol_mean 10.00
_diffrn_measured_fraction_theta_full 0.997
_diffrn_measured_fraction_theta_max 0.997
_diffrn_measurement_device_type 'Rigaku RAXIS-RAPID Imaging Plate'
_diffrn_measurement_method \w
_diffrn_radiation_monochromator graphite
_diffrn_radiation_source 'fine-focus sealed tube'
_diffrn_radiation_type MoK\a
_diffrn_radiation_wavelength 0.71075
_diffrn_reflns_av_R_equivalents 0.0441
_diffrn_reflns_av_sigmaI/netI 0.0237
_diffrn_reflns_limit_h_max 13
_diffrn_reflns_limit_h_min -13
_diffrn_reflns_limit_k_max 13
_diffrn_reflns_limit_k_min -13
_diffrn_reflns_limit_l_max 38
_diffrn_reflns_limit_l_min -40
_diffrn_reflns_number 29993
_diffrn_reflns_theta_full 27.48
_diffrn_reflns_theta_max 27.48
_diffrn_reflns_theta_min 3.13
_exptl_absorpt_coefficient_mu 1.547
_exptl_absorpt_correction_T_max 0.830
_exptl_absorpt_correction_T_min 0.713
_exptl_absorpt_correction_type multi-scan
_exptl_absorpt_process_details '(Higashi, 1995)'
_exptl_crystal_colour colorless
_exptl_crystal_density_diffrn 1.959
_exptl_crystal_density_method 'not measured'
_exptl_crystal_description block
_exptl_crystal_F_000 1888
_exptl_crystal_size_max 0.300
_exptl_crystal_size_mid 0.150
_exptl_crystal_size_min 0.120
_refine_diff_density_max 0.282
_refine_diff_density_min -0.346
_refine_diff_density_rms 0.074
_refine_ls_abs_structure_details 'Flack H D (1983), Acta Cryst. A39, 876-881'
_refine_ls_abs_structure_Flack -0.032(19)
_refine_ls_extinction_method none
_refine_ls_goodness_of_fit_ref 1.075
_refine_ls_hydrogen_treatment mixed
_refine_ls_matrix_type full
_refine_ls_number_parameters 244
_refine_ls_number_reflns 3655
_refine_ls_number_restraints 4
_refine_ls_restrained_S_all 1.080
_refine_ls_R_factor_all 0.0220
_refine_ls_R_factor_gt 0.0209
_refine_ls_shift/su_max 0.001
_refine_ls_shift/su_mean 0.000
_refine_ls_structure_factor_coef Fsqd
_refine_ls_weighting_details 'calc w=1/[\s^2^(Fo^2^)+(0.0156P)^2^+2.6824P] where P=(Fo^2^+2Fc^2^)/3'
_refine_ls_weighting_scheme calc
_refine_ls_wR_factor_gt 0.0437
_refine_ls_wR_factor_ref 0.0440
_reflns_number_gt 3552
_reflns_number_total 3655
_reflns_threshold_expression I>2\s(I)
_cod_data_source_file b813220h.txt
_cod_data_source_block 6
_cod_original_cell_volume 3191.6(11)
_cod_database_code 7200330

loop_
_symmetry_equiv_pos_as_xyz
'x, y, z'
'-x, -y, z+1/2'
'-y+1/2, x+1/2, z+3/4'
'y+1/2, -x+1/2, z+1/4'
'y, x, -z'
'-y, -x, -z+1/2'
'-x+1/2, y+1/2, -z+3/4'
'x+1/2, -y+1/2, -z+1/4'

loop_
_atom_site_label
_atom_site_type_symbol
_atom_site_fract_x
_atom_site_fract_y
_atom_site_fract_z
_atom_site_U_iso_or_equiv
_atom_site_adp_type
_atom_site_occupancy
_atom_site_symmetry_multiplicity
_atom_site_calc_flag
_atom_site_refinement_flags
_atom_site_disorder_assembly
_atom_site_disorder_group
Cd1 Cd 0.149888(18) 0.310551(18) 0.068252(6) 0.01376(5) Uani 1 1 d . . .
S1 S 0.45874(6) 0.15155(7) 0.081786(18) 0.01441(13) Uani 1 1 d . . .
O1 O 0.2759(2) 0.2759(2) 0.0000 0.0183(6) Uani 1 2 d S . .
H1 H 0.348(3) 0.270(3) 0.0090(10) 0.022 Uiso 1 1 d . . .
O2 O -0.0140(2) 0.4122(3) 0.02625(7) 0.0308(5) Uani 1 1 d . . .
H2 H -0.005(4) 0.425(3) 0.0010(11) 0.037 Uiso 1 1 d . . .
H3 H -0.086(4) 0.404(4) 0.0317(11) 0.037 Uiso 1 1 d . . .
O3 O 0.7418(2) 0.3820(2) 0.06667(7) 0.0308(5) Uani 1 1 d D . .
H4 H 0.671(2) 0.342(3) 0.0593(10) 0.037 Uiso 1 1 d D . .
H5 H 0.759(3) 0.357(3) 0.0922(7) 0.037 Uiso 1 1 d D . .
O4 O 0.8837(3) 0.6240(3) 0.10412(10) 0.0648(9) Uani 1 1 d D . .
H6 H 0.909(4) 0.582(4) 0.1292(9) 0.078 Uiso 1 1 d D . .
H7 H 0.852(5) 0.569(4) 0.0837(11) 0.078 Uiso 1 1 d D . .
O11 O 0.33370(18) 0.20358(18) 0.10099(5) 0.0190(4) Uani 1 1 d . . .
O12 O 0.5610(2) 0.1428(2) 0.11501(6) 0.0298(5) Uani 1 1 d . . .
O13 O 0.50271(19) 0.2419(2) 0.04751(6) 0.0229(4) Uani 1 1 d . . .
O14 O 0.43531(19) 0.01970(19) 0.06374(6) 0.0236(4) Uani 1 1 d . . .
N11 N 0.4278(2) 0.6417(2) 0.06686(7) 0.0173(4) Uani 1 1 d . . .
N12 N 0.2629(2) 0.5001(2) 0.06593(7) 0.0170(4) Uani 1 1 d . . .
N21 N 0.8923(2) 0.9651(2) 0.07283(7) 0.0152(4) Uani 1 1 d . . .
N22 N 1.0447(2) 1.1181(2) 0.06626(7) 0.0196(5) Uani 1 1 d . . .
C1 C 0.6438(3) 0.7144(2) 0.03546(7) 0.0154(5) Uani 1 1 d . . .
C2 C 0.7427(2) 0.8104(3) 0.03567(7) 0.0148(5) Uani 1 1 d . . .
C3 C 0.8237(2) 0.8237(2) 0.0000 0.0165(7) Uani 1 2 d S . .
H8 H 0.8901 0.8901 0.0000 0.020 Uiso 1 2 calc SR . .
C4 C 0.6313(2) 0.6313(2) 0.0000 0.0184(8) Uani 1 2 d S . .
H9 H 0.5649 0.5649 0.0000 0.022 Uiso 1 2 calc SR . .
C11 C 0.5595(3) 0.6970(3) 0.07511(8) 0.0233(6) Uani 1 1 d . . .
H10 H 0.6066 0.6383 0.0954 0.028 Uiso 1 1 calc R . .
H11 H 0.5490 0.7841 0.0892 0.028 Uiso 1 1 calc R . .
C12 C 0.3887(3) 0.5178(3) 0.07565(8) 0.0183(6) Uani 1 1 d . . .
H12 H 0.4444 0.4514 0.0874 0.022 Uiso 1 1 calc R . .
C13 C 0.2204(3) 0.6188(3) 0.04951(8) 0.0217(6) Uani 1 1 d . . .
H13 H 0.1338 0.6362 0.0392 0.026 Uiso 1 1 calc R . .
C14 C 0.3207(3) 0.7070(3) 0.05020(9) 0.0251(6) Uani 1 1 d . . .
H14 H 0.3176 0.7964 0.0410 0.030 Uiso 1 1 calc R . .
C21 C 0.7630(3) 0.8994(3) 0.07425(8) 0.0186(6) Uani 1 1 d . . .
H15 H 0.6924 0.9671 0.0750 0.022 Uiso 1 1 calc R . .
H16 H 0.7565 0.8462 0.1008 0.022 Uiso 1 1 calc R . .
C22 C 0.9167(3) 1.0941(3) 0.06719(8) 0.0181(5) Uani 1 1 d . . .
H17 H 0.8502 1.1598 0.0642 0.022 Uiso 1 1 calc R . .
C23 C 1.1050(3) 0.9971(3) 0.07126(9) 0.0208(6) Uani 1 1 d . . .
H18 H 1.1978 0.9829 0.0719 0.025 Uiso 1 1 calc R . .
C24 C 1.0124(3) 0.9016(3) 0.07512(8) 0.0190(6) Uani 1 1 d . . .
H19 H 1.0271 0.8095 0.0787 0.023 Uiso 1 1 calc R . .

loop_
_atom_site_aniso_label
_atom_site_aniso_U_11
_atom_site_aniso_U_22
_atom_site_aniso_U_33
_atom_site_aniso_U_23
_atom_site_aniso_U_13
_atom_site_aniso_U_12
Cd1 0.01321(10) 0.01276(10) 0.01530(8) -0.00032(7) 0.00067(7) -0.00458(7)
S1 0.0132(3) 0.0169(3) 0.0132(3) -0.0007(2) -0.0028(2) 0.0014(3)
O1 0.0180(9) 0.0180(9) 0.0187(13) 0.0006(7) -0.0006(7) 0.0028(11)
O2 0.0183(11) 0.0512(15) 0.0231(10) 0.0109(10) -0.0041(9) -0.0037(11)
O3 0.0222(11) 0.0396(14) 0.0306(11) 0.0101(10) -0.0017(10) -0.0052(10)
O4 0.093(2) 0.0389(17) 0.0627(19) 0.0123(13) -0.0263(17) -0.0088(16)
O11 0.0161(10) 0.0239(10) 0.0171(8) 0.0011(7) 0.0028(7) 0.0036(7)
O12 0.0261(11) 0.0434(13) 0.0198(9) -0.0096(9) -0.0119(8) 0.0131(10)
O13 0.0186(10) 0.0233(10) 0.0267(10) 0.0070(9) 0.0052(8) -0.0028(9)
O14 0.0255(11) 0.0172(10) 0.0282(10) -0.0048(9) -0.0014(9) -0.0011(8)
N11 0.0165(11) 0.0185(11) 0.0169(10) -0.0017(10) 0.0053(9) -0.0071(9)
N12 0.0181(11) 0.0145(11) 0.0185(10) -0.0021(9) 0.0034(10) -0.0028(8)
N21 0.0144(11) 0.0151(11) 0.0162(10) -0.0035(9) 0.0009(9) -0.0037(8)
N22 0.0172(11) 0.0175(12) 0.0242(11) -0.0029(10) 0.0009(10) -0.0057(8)
C1 0.0155(12) 0.0170(13) 0.0136(11) -0.0006(9) 0.0021(10) -0.0044(11)
C2 0.0130(12) 0.0159(13) 0.0156(11) 0.0004(10) 0.0005(9) -0.0009(11)
C3 0.0166(12) 0.0166(12) 0.0162(16) 0.0000(10) 0.0000(10) -0.0048(15)
C4 0.0174(12) 0.0174(12) 0.0206(18) -0.0015(11) 0.0015(11) -0.0109(16)
C11 0.0198(14) 0.0304(16) 0.0196(13) -0.0080(12) 0.0058(11) -0.0149(12)
C12 0.0199(14) 0.0170(13) 0.0179(13) -0.0033(10) 0.0031(10) -0.0030(11)
C13 0.0194(14) 0.0200(15) 0.0259(13) -0.0004(11) -0.0016(11) -0.0005(10)
C14 0.0316(16) 0.0146(13) 0.0291(14) 0.0022(11) -0.0016(13) -0.0043(12)
C21 0.0166(13) 0.0221(14) 0.0172(13) -0.0056(11) 0.0035(10) -0.0088(11)
C22 0.0191(13) 0.0152(13) 0.0201(12) -0.0037(11) 0.0014(11) -0.0010(10)
C23 0.0160(13) 0.0211(14) 0.0253(14) -0.0035(12) 0.0005(11) 0.0000(10)
C24 0.0197(14) 0.0170(13) 0.0205(13) -0.0005(10) -0.0025(11) 0.0004(11)

loop_
_atom_type_symbol
_atom_type_description
_atom_type_scat_dispersion_real
_atom_type_scat_dispersion_imag
_atom_type_scat_source
Cd Cd -0.8075 1.2024 'International Tables Vol C Tables 4.2.6.8 and 6.1.1.4'
S S 0.1246 0.1234 'International Tables Vol C Tables 4.2.6.8 and 6.1.1.4'
O O 0.0106 0.0060 'International Tables Vol C Tables 4.2.6.8 and 6.1.1.4'
N N 0.0061 0.0033 'International Tables Vol C Tables 4.2.6.8 and 6.1.1.4'
C C 0.0033 0.0016 'International Tables Vol C Tables 4.2.6.8 and 6.1.1.4'
H H 0.0000 0.0000 'International Tables Vol C Tables 4.2.6.8 and 6.1.1.4'

loop_
_geom_angle_atom_site_label_1
_geom_angle_atom_site_label_2
_geom_angle_atom_site_label_3
_geom_angle
_geom_angle_site_symmetry_1
_geom_angle_site_symmetry_3
_geom_angle_publ_flag
N22 Cd1 N12 175.93(8) 1_445 . ?
N22 Cd1 O12 91.03(8) 1_445 8_455 ?
N12 Cd1 O12 93.02(8) . 8_455 ?
N22 Cd1 O2 91.72(8) 1_445 . ?
N12 Cd1 O2 88.11(8) . . ?
O12 Cd1 O2 97.92(8) 8_455 . ?
N22 Cd1 O11 89.31(8) 1_445 . ?
N12 Cd1 O11 90.26(7) . . ?
O12 Cd1 O11 90.61(7) 8_455 . ?
O2 Cd1 O11 171.39(7) . . ?
N22 Cd1 O1 95.59(9) 1_445 . ?
N12 Cd1 O1 80.34(8) . . ?
O12 Cd1 O1 171.68(8) 8_455 . ?
O2 Cd1 O1 86.94(6) . . ?
O11 Cd1 O1 84.45(4) . . ?
O12 S1 O14 109.25(12) . . ?
O12 S1 O13 109.68(13) . . ?
O14 S1 O13 109.53(12) . . ?
O12 S1 O11 109.58(11) . . ?
O14 S1 O11 109.69(11) . . ?
O13 S1 O11 109.10(11) . . ?
Cd1 O1 Cd1 149.77(13) 5 . ?
Cd1 O1 H1 98(2) 5 . ?
Cd1 O1 H1 100(2) . . ?
Cd1 O2 H2 122(3) . . ?
Cd1 O2 H3 121(3) . . ?
H2 O2 H3 110(4) . . ?
H4 O3 H5 106(3) . . ?
H6 O4 H7 114(4) . . ?
S1 O11 Cd1 130.46(9) . . ?
S1 O12 Cd1 153.67(13) . 8 ?
C12 N11 C14 107.1(2) . . ?
C12 N11 C11 126.0(2) . . ?
C14 N11 C11 126.9(2) . . ?
C12 N12 C13 105.5(2) . . ?
C12 N12 Cd1 127.04(19) . . ?
C13 N12 Cd1 127.05(18) . . ?
C22 N21 C24 107.4(2) . . ?
C22 N21 C21 127.5(2) . . ?
C24 N21 C21 125.0(2) . . ?
C22 N22 C23 105.6(2) . . ?
C22 N22 Cd1 129.23(18) . 1_665 ?
C23 N22 Cd1 124.35(18) . 1_665 ?
C4 C1 C2 119.2(2) . . ?
C4 C1 C11 121.9(2) . . ?
C2 C1 C11 118.8(2) . . ?
C3 C2 C1 119.2(2) . . ?
C3 C2 C21 119.9(2) . . ?
C1 C2 C21 121.0(2) . . ?
C2 C3 C2 121.9(3) . 5 ?
C2 C3 H8 119.1 . . ?
C2 C3 H8 119.1 5 . ?
C1 C4 C1 121.4(3) 5 . ?
C1 C4 H9 119.3 5 . ?
C1 C4 H9 119.3 . . ?
N11 C11 C1 114.4(2) . . ?
N11 C11 H10 108.7 . . ?
C1 C11 H10 108.7 . . ?
N11 C11 H11 108.7 . . ?
C1 C11 H11 108.7 . . ?
H10 C11 H11 107.6 . . ?
N12 C12 N11 111.4(2) . . ?
N12 C12 H12 124.3 . . ?
N11 C12 H12 124.3 . . ?
C14 C13 N12 109.7(2) . . ?
C14 C13 H13 125.2 . . ?
N12 C13 H13 125.2 . . ?
C13 C14 N11 106.4(2) . . ?
C13 C14 H14 126.8 . . ?
N11 C14 H14 126.8 . . ?
N21 C21 C2 111.4(2) . . ?
N21 C21 H15 109.3 . . ?
C2 C21 H15 109.3 . . ?
N21 C21 H16 109.3 . . ?
C2 C21 H16 109.3 . . ?
H15 C21 H16 108.0 . . ?
N22 C22 N21 111.3(2) . . ?
N22 C22 H17 124.4 . . ?
N21 C22 H17 124.4 . . ?
C24 C23 N22 109.8(2) . . ?
C24 C23 H18 125.1 . . ?
N22 C23 H18 125.1 . . ?
C23 C24 N21 105.9(2) . . ?
C23 C24 H19 127.0 . . ?
N21 C24 H19 127.0 . . ?

loop_
_geom_bond_atom_site_label_1
_geom_bond_atom_site_label_2
_geom_bond_distance
_geom_bond_site_symmetry_2
_geom_bond_publ_flag
Cd1 N22 2.219(2) 1_445 ?
Cd1 N12 2.233(2) . ?
Cd1 O12 2.3160(18) 8_455 ?
Cd1 O2 2.350(2) . ?
Cd1 O11 2.3814(18) . ?
Cd1 O1 2.5056(9) . ?
S1 O12 1.4669(18) . ?
S1 O14 1.467(2) . ?
S1 O13 1.4751(19) . ?
S1 O11 1.4952(18) . ?
O1 Cd1 2.5056(9) 5 ?
O1 H1 0.79(3) . ?
O2 H2 0.80(3) . ?
O2 H3 0.75(4) . ?
O3 H4 0.854(18) . ?
O3 H5 0.852(18) . ?
O4 H6 0.926(19) . ?
O4 H7 0.90(4) . ?
O12 Cd1 2.3159(18) 8 ?
N11 C12 1.343(3) . ?
N11 C14 1.371(4) . ?
N11 C11 1.467(3) . ?
N12 C12 1.321(3) . ?
N12 C13 1.374(3) . ?
N21 C22 1.340(3) . ?
N21 C24 1.375(3) . ?
N21 C21 1.468(3) . ?
N22 C22 1.318(3) . ?
N22 C23 1.377(3) . ?
N22 Cd1 2.219(2) 1_665 ?
C1 C4 1.394(3) . ?
C1 C2 1.394(3) . ?
C1 C11 1.512(3) . ?
C2 C3 1.388(3) . ?
C2 C21 1.517(3) . ?
C3 C2 1.388(3) 5 ?
C3 H8 0.9500 . ?
C4 C1 1.394(3) 5 ?
C4 H9 0.9500 . ?
C11 H10 0.9900 . ?
C11 H11 0.9900 . ?
C12 H12 0.9500 . ?
C13 C14 1.351(4) . ?
C13 H13 0.9500 . ?
C14 H14 0.9500 . ?
C21 H15 0.9900 . ?
C21 H16 0.9900 . ?
C22 H17 0.9500 . ?
C23 C24 1.351(4) . ?
C23 H18 0.9500 . ?
C24 H19 0.9500 . ?

loop_
_geom_torsion_atom_site_label_1
_geom_torsion_atom_site_label_2
_geom_torsion_atom_site_label_3
_geom_torsion_atom_site_label_4
_geom_torsion
_geom_torsion_site_symmetry_1
_geom_torsion_site_symmetry_2
_geom_torsion_site_symmetry_3
_geom_torsion_site_symmetry_4
_geom_torsion_publ_flag
N22 Cd1 O1 Cd1 13.60(6) 1_445 . . 5 ?
N12 Cd1 O1 Cd1 -166.44(6) . . . 5 ?
O2 Cd1 O1 Cd1 -77.83(6) . . . 5 ?
O11 Cd1 O1 Cd1 102.36(5) . . . 5 ?
O12 S1 O11 Cd1 157.77(14) . . . . ?
O14 S1 O11 Cd1 -82.29(16) . . . . ?
O13 S1 O11 Cd1 37.68(18) . . . . ?
N22 Cd1 O11 S1 97.06(15) 1_445 . . . ?
N12 Cd1 O11 S1 -78.89(15) . . . . ?
O12 Cd1 O11 S1 -171.92(15) 8_455 . . . ?
O1 Cd1 O11 S1 1.38(15) . . . . ?
O14 S1 O12 Cd1 -135.2(3) . . . 8 ?
O13 S1 O12 Cd1 104.7(3) . . . 8 ?
O11 S1 O12 Cd1 -15.0(4) . . . 8 ?
O12 Cd1 N12 C12 97.8(2) 8_455 . . . ?
O2 Cd1 N12 C12 -164.3(2) . . . . ?
O11 Cd1 N12 C12 7.2(2) . . . . ?
O1 Cd1 N12 C12 -77.1(2) . . . . ?
O12 Cd1 N12 C13 -90.3(2) 8_455 . . . ?
O2 Cd1 N12 C13 7.6(2) . . . . ?
O11 Cd1 N12 C13 179.1(2) . . . . ?
O1 Cd1 N12 C13 94.8(2) . . . . ?
C4 C1 C2 C3 2.0(4) . . . . ?
C11 C1 C2 C3 177.7(2) . . . . ?
C4 C1 C2 C21 -177.7(2) . . . . ?
C11 C1 C2 C21 -2.1(4) . . . . ?
C1 C2 C3 C2 -1.01(18) . . . 5 ?
C21 C2 C3 C2 178.7(3) . . . 5 ?
C2 C1 C4 C1 -1.01(18) . . . 5 ?
C11 C1 C4 C1 -176.5(3) . . . 5 ?
C12 N11 C11 C1 105.6(3) . . . . ?
C14 N11 C11 C1 -76.7(3) . . . . ?
C4 C1 C11 N11 -30.2(4) . . . . ?
C2 C1 C11 N11 154.2(3) . . . . ?
C13 N12 C12 N11 0.9(3) . . . . ?
Cd1 N12 C12 N11 174.18(16) . . . . ?
C14 N11 C12 N12 -0.5(3) . . . . ?
C11 N11 C12 N12 177.6(2) . . . . ?
C12 N12 C13 C14 -1.0(3) . . . . ?
Cd1 N12 C13 C14 -174.28(18) . . . . ?
N12 C13 C14 N11 0.7(3) . . . . ?
C12 N11 C14 C13 -0.2(3) . . . . ?
C11 N11 C14 C13 -178.2(2) . . . . ?
C22 N21 C21 C2 112.0(3) . . . . ?
C24 N21 C21 C2 -64.7(3) . . . . ?
C3 C2 C21 N21 -15.9(3) . . . . ?
C1 C2 C21 N21 163.8(2) . . . . ?
C23 N22 C22 N21 0.5(3) . . . . ?
Cd1 N22 C22 N21 -169.27(17) 1_665 . . . ?
C24 N21 C22 N22 -0.8(3) . . . . ?
C21 N21 C22 N22 -178.0(2) . . . . ?
C22 N22 C23 C24 0.0(3) . . . . ?
Cd1 N22 C23 C24 170.45(18) 1_665 . . . ?
N22 C23 C24 N21 -0.5(3) . . . . ?
C22 N21 C24 C23 0.8(3) . . . . ?
C21 N21 C24 C23 178.0(2) . . . . ?
